data_7220487
loop_
_publ_author_name
'Kuz'mina, Lyudmila G.'
'Vedernikov, Artem I.'
'Howard, Judith A. K.'
'Alfimov, Michael V.'
'Gromov, Sergey P.'

_publ_section_title
;
 Features of styryl dye crystal packings and their influence on [2 + 2]
 photocycloaddition reaction with single crystal retention
;
_journal_issue 24
_journal_name_full CrystEngComm
_journal_page_first 4584
_journal_paper_doi 10.1039/C5CE00653H
_journal_volume 17
_journal_year 2015
_chemical_formula_moiety 'I, C20 H16 N O3 S, 0.5(O)'
_chemical_formula_sum 'C20 H16 I N O3.5 S'
_chemical_formula_weight 485.33
_space_group_crystal_system triclinic
_space_group_IT_number 2
_space_group_name_Hall '-P 1'
_space_group_name_H-M_alt 'P -1'
_symmetry_Int_Tables_number 2
_symmetry_space_group_name_Hall '-P 1'
_symmetry_space_group_name_H-M 'P -1'
_atom_sites_solution_primary iterative
_audit_creation_date 2015-01-21
_audit_creation_method
;
Olex2 1.2
(compiled 2015.01.19 svn.r3143 for OlexSys, GUI svn.r4992)
;
_audit_update_record
;
2015-03-25 deposited with the CCDC.
2015-05-18 downloaded from the CCDC.
;
_cell_angle_alpha 93.619(5)
_cell_angle_beta 104.077(5)
_cell_angle_gamma 105.686(5)
_cell_formula_units_Z 2
_cell_length_a 7.564(4)
_cell_length_b 10.338(5)
_cell_length_c 14.496(7)
_cell_measurement_reflns_used 6820
_cell_measurement_theta_max 27.538
_cell_measurement_theta_min 2.789
_cell_volume 1048.4(9)
_computing_cell_refinement 'SAINT v8.34A (Bruker, 2013)'
_computing_data_reduction 'SAINT v8.34A (Bruker, 2013)'
_computing_molecular_graphics 'Olex2 (Dolomanov et al., 2009)'
_computing_publication_material 'Olex2 (Dolomanov et al., 2009)'
_computing_structure_refinement 'olex2.refine (Bourhis et al., 2015)'
_computing_structure_solution
;
Superflip (Palatinus & Chapuis, 2007;Palatinus & van der Lee, 2008;
Palatinus et al., 2012)
;
_diffrn_ambient_temperature 100.15
_diffrn_measured_fraction_theta_full 0.8850
_diffrn_measured_fraction_theta_max 0.8564
_diffrn_measurement_device_type 'CCD area detector'
_diffrn_measurement_method 'phi and omega scans'
_diffrn_radiation_monochromator graphite
_diffrn_radiation_type 'Mo K\a'
_diffrn_radiation_wavelength 0.71073
_diffrn_reflns_av_R_equivalents 0.0558
_diffrn_reflns_av_unetI/netI 0.0859
_diffrn_reflns_limit_h_max 10
_diffrn_reflns_limit_h_min -10
_diffrn_reflns_limit_k_max 11
_diffrn_reflns_limit_k_min -13
_diffrn_reflns_limit_l_max 19
_diffrn_reflns_limit_l_min -19
_diffrn_reflns_number 8048
_diffrn_reflns_theta_full 26.0000
_diffrn_reflns_theta_max 28.49
_diffrn_reflns_theta_min 2.07
_exptl_absorpt_coefficient_mu 1.647
_exptl_absorpt_correction_T_max 0.9921
_exptl_absorpt_correction_T_min 0.9803
_exptl_absorpt_correction_type multi-scan
_exptl_absorpt_process_details
;
SADABS-2012/1 (Bruker,2012) was used for absorption correction.
wR2(int) was 0.1340 before and 0.0849 after correction.
The Ratio of minimum to maximum transmission is 0.7732.
The \l/2 correction factor is Not present.
;
_exptl_crystal_colour yellowish
_exptl_crystal_colour_primary yellowish
_exptl_crystal_density_diffrn 1.5372
_exptl_crystal_description needle
_exptl_crystal_F_000 479.6267
_exptl_crystal_size_max 0.09
_exptl_crystal_size_mid 0.01
_exptl_crystal_size_min 0.005
_refine_diff_density_max 2.1443
_refine_diff_density_min -2.5322
_refine_diff_density_rms 0.2422
_refine_ls_d_res_high 0.7450
_refine_ls_d_res_low 9.8577
_refine_ls_goodness_of_fit_ref 1.0319
_refine_ls_hydrogen_treatment constr
_refine_ls_matrix_type full
_refine_ls_number_constraints 24
_refine_ls_number_parameters 241
_refine_ls_number_reflns 4544
_refine_ls_number_restraints 0
_refine_ls_restrained_S_all 1.0319
_refine_ls_R_factor_all 0.0797
_refine_ls_R_factor_gt 0.0696
_refine_ls_shift/su_max 0.0000
_refine_ls_shift/su_mean 0.0000
_refine_ls_structure_factor_coef Fsqd
_refine_ls_weighting_details 'w=1/[\s^2^(Fo^2^)+(0.0000P)^2^+13.9291P] where P=(Fo^2^+2Fc^2^)/3'
_refine_ls_weighting_scheme calc
_refine_ls_wR_factor_gt 0.1629
_refine_ls_wR_factor_ref 0.1682
_reflns_Friedel_coverage 0.0
_reflns_limit_h_max 9
_reflns_limit_h_min -10
_reflns_limit_k_max 13
_reflns_limit_k_min -13
_reflns_limit_l_max 19
_reflns_limit_l_min 0
_reflns_number_gt 3915
_reflns_number_total 5306
_reflns_threshold_expression I>=2u(I)
_cod_data_source_file c5ce00653h1.cif
_cod_data_source_block p-1
_cod_depositor_comments 'Adding full bibliography for 7220483--7220487.cif.'
_cod_database_code 7220487
_olex2_refinement_description
;
1. Fixed Uiso
 At 1.2 times of:
  All C(H) groups
 At 1.5 times of:
  All C(H,H,H) groups
2. Others
 Fixed Sof: S1a(0.7) N1a(0.7) C1a(0.7) C2(0.7) C3(0.7) C4a(0.7) S1b(0.3)
 N1b(0.3) C1b(0.3) C2'(0.3) C3'(0.3) C4b(0.3) O1W(0.5)
3.a Aromatic/amide H refined with riding coordinates:
 C8(H8), C14(H14), C16(H16), C17(H17)
3.b Idealised Me refined as rotating group:
 C10(H10a,H10b,H10c), C11(H11a,H11b,H11c), C18(H18a,H18b,H18c), C20(H20a,H20b,
 H20c)
;
_olex2_submission_special_instructions 'No special instructions were received'

loop_
_space_group_symop_id
_space_group_symop_operation_xyz
1 x,y,z
2 -x,-y,-z

loop_
_atom_site_label
_atom_site_type_symbol
_atom_site_fract_x
_atom_site_fract_y
_atom_site_fract_z
_atom_site_U_iso_or_equiv
_atom_site_adp_type
_atom_site_occupancy
_atom_site_refinement_flags_posn
_atom_site_disorder_group
I1 I 0.19278(8) 0.88574(5) 0.66693(4) 0.02770(16) Uani 1.000000 . .
O1 O -0.6265(9) 0.3665(5) 0.2076(4) 0.0345(13) Uani 1.000000 . .
O2 O -0.6077(10) 0.6132(6) 0.1753(4) 0.0415(15) Uani 1.000000 . .
O3 O 0.2339(11) 0.1434(7) 0.9897(4) 0.0477(16) Uani 1.000000 . .
S1a S -0.0000(5) 0.5252(4) 0.7480(3) 0.0271(9) Uiso 0.700000 . 1
N1a N -0.0509(18) 0.2769(12) 0.6846(9) 0.020(3) Uiso 0.700000 . 1
C1a C -0.0865(15) 0.3905(11) 0.6572(8) 0.018(2) Uiso 0.700000 . 1
C2 C -0.1859(14) 0.4030(10) 0.5616(6) 0.0188(17) Uiso 0.700000 . 1
C3 C -0.2123(13) 0.5222(9) 0.5378(6) 0.0183(17) Uiso 0.700000 . 1
C4a C -0.3193(17) 0.5446(12) 0.4437(8) 0.017(3) Uiso 0.700000 . 1
S1b S 0.0110(12) 0.5300(9) 0.7288(7) 0.029(2) Uiso 0.300000 . 2
N1b N -0.032(4) 0.283(3) 0.671(2) 0.020(7) Uiso 0.300000 . 2
C1b C -0.062(3) 0.394(2) 0.6332(18) 0.015(5) Uiso 0.300000 . 2
C2' C -0.089(3) 0.414(2) 0.5304(16) 0.023(4) Uiso 0.300000 . 2
C3' C -0.098(3) 0.561(2) 0.5056(16) 0.023(4) Uiso 0.300000 . 2
C4b C -0.287(4) 0.562(3) 0.430(2) 0.023(7) Uiso 0.300000 . 2
C5 C -0.4144(11) 0.4412(7) 0.3681(5) 0.0251(14) Uani 1.000000 . .
C6 C -0.5171(11) 0.4652(7) 0.2816(5) 0.0256(14) Uani 1.000000 . .
C7 C -0.5110(12) 0.6013(8) 0.2646(5) 0.0281(15) Uani 1.000000 . .
C8 C -0.4112(11) 0.7071(8) 0.3379(5) 0.0274(15) Uani 1.000000 . .
H8 H -0.4101(11) 0.7954(8) 0.3282(5) 0.0329(18) Uiso 1.000000 R .
C9 C -0.3127(10) 0.6827(7) 0.4258(5) 0.0247(14) Uani 1.000000 . .
C10 C -0.6816(13) 0.2292(8) 0.2297(6) 0.0372(19) Uani 1.000000 . .
H10a H -0.776(7) 0.1719(16) 0.1753(19) 0.056(3) Uiso 1.000000 GR .
H10b H -0.572(2) 0.197(3) 0.244(5) 0.056(3) Uiso 1.000000 GR .
H10c H -0.733(9) 0.2280(14) 0.284(3) 0.056(3) Uiso 1.000000 GR .
C11 C -0.6031(13) 0.7477(8) 0.1547(6) 0.0352(18) Uani 1.000000 . .
H11a H -0.665(8) 0.7443(11) 0.0881(13) 0.053(3) Uiso 1.000000 GR .
H11b H -0.668(8) 0.786(3) 0.194(4) 0.053(3) Uiso 1.000000 GR .
H11c H -0.4730(13) 0.8031(19) 0.169(4) 0.053(3) Uiso 1.000000 GR .
C12 C 0.0781(13) 0.4261(9) 0.8259(6) 0.0352(18) Uani 1.000000 . .
C13 C 0.0385(11) 0.2916(8) 0.7799(5) 0.0266(15) Uani 1.000000 . .
C14 C 0.0899(12) 0.1908(9) 0.8307(5) 0.0315(17) Uani 1.000000 . .
H14 H 0.0680(12) 0.1036(9) 0.8007(5) 0.038(2) Uiso 1.000000 R .
C15 C 0.1767(16) 0.2288(10) 0.9297(6) 0.045(2) Uani 1.000000 . .
C16 C 0.2086(17) 0.3595(10) 0.9758(6) 0.051(3) Uani 1.000000 . .
H16 H 0.2624(17) 0.3795(10) 1.0419(6) 0.062(3) Uiso 1.000000 R .
C17 C 0.1617(17) 0.4583(10) 0.9250(6) 0.048(2) Uani 1.000000 . .
H17 H 0.1851(17) 0.5453(10) 0.9559(6) 0.058(3) Uiso 1.000000 R .
C18 C 0.2136(14) 0.0095(10) 0.9505(6) 0.042(2) Uani 1.000000 . .
H18a H 0.275(9) 0.0124(10) 0.900(3) 0.063(3) Uiso 1.000000 GR .
H18b H 0.272(9) -0.036(3) 0.9997(14) 0.063(3) Uiso 1.000000 GR .
H18c H 0.0806(14) -0.039(2) 0.926(5) 0.063(3) Uiso 1.000000 GR .
C19 C -0.0959(12) 0.1485(7) 0.6163(5) 0.0271(15) Uani 1.000000 . .
C20 C -0.2896(12) 0.0570(8) 0.6161(6) 0.0326(17) Uani 1.000000 . .
H20a H -0.318(4) -0.027(3) 0.575(4) 0.049(2) Uiso 1.000000 GR .
H20b H -0.289(3) 0.038(5) 0.6802(9) 0.049(2) Uiso 1.000000 GR .
H20c H -0.3851(17) 0.101(3) 0.593(4) 0.049(2) Uiso 1.000000 GR .
O1W O 0.3319(15) 0.7586(10) 0.8942(7) 0.025(2) Uani 0.500000 . .

loop_
_atom_site_aniso_label
_atom_site_aniso_U_11
_atom_site_aniso_U_22
_atom_site_aniso_U_33
_atom_site_aniso_U_12
_atom_site_aniso_U_13
_atom_site_aniso_U_23
I1 0.0368(3) 0.0209(3) 0.0317(2) 0.0135(2) 0.01428(19) 0.00737(17)
O1 0.049(4) 0.022(3) 0.024(2) 0.008(3) -0.002(2) 0.007(2)
O2 0.069(5) 0.023(3) 0.024(3) 0.010(3) -0.000(3) 0.012(2)
O3 0.065(5) 0.050(4) 0.026(3) 0.017(4) 0.006(3) 0.010(3)
C5 0.025(4) 0.023(4) 0.025(3) 0.013(3) -0.001(3) -0.000(3)
C6 0.031(4) 0.022(4) 0.025(3) 0.007(3) 0.010(3) 0.008(3)
C7 0.037(4) 0.025(4) 0.024(3) 0.012(3) 0.008(3) 0.010(3)
C8 0.032(4) 0.025(4) 0.032(4) 0.011(3) 0.015(3) 0.014(3)
C9 0.022(3) 0.020(4) 0.030(3) 0.004(3) 0.007(3) -0.001(3)
C10 0.041(5) 0.018(4) 0.038(4) 0.004(3) -0.010(3) -0.001(3)
C11 0.043(5) 0.033(4) 0.034(4) 0.014(4) 0.012(4) 0.021(3)
C12 0.042(5) 0.034(5) 0.031(4) 0.008(4) 0.017(4) 0.004(3)
C13 0.029(4) 0.029(4) 0.026(3) 0.009(3) 0.015(3) 0.005(3)
C14 0.036(4) 0.037(4) 0.027(3) 0.014(4) 0.014(3) 0.007(3)
C15 0.071(7) 0.042(5) 0.026(4) 0.013(5) 0.020(4) 0.011(3)
C16 0.076(8) 0.050(6) 0.028(4) 0.013(5) 0.019(5) 0.008(4)
C17 0.077(7) 0.034(5) 0.031(4) 0.006(5) 0.024(5) -0.004(3)
C18 0.044(5) 0.053(6) 0.034(4) 0.019(4) 0.010(4) 0.020(4)
C19 0.035(4) 0.018(4) 0.031(3) 0.016(3) 0.007(3) 0.003(3)
C20 0.035(4) 0.022(4) 0.038(4) 0.007(3) 0.007(3) -0.003(3)
O1W 0.030(6) 0.031(6) 0.020(4) 0.014(5) 0.009(4) 0.014(4)

loop_
_atom_type_symbol
_atom_type_scat_dispersion_real
_atom_type_scat_dispersion_imag
_atom_type_scat_Cromer_Mann_a1
_atom_type_scat_Cromer_Mann_a2
_atom_type_scat_Cromer_Mann_a3
_atom_type_scat_Cromer_Mann_a4
_atom_type_scat_Cromer_Mann_b1
_atom_type_scat_Cromer_Mann_b2
_atom_type_scat_Cromer_Mann_b3
_atom_type_scat_Cromer_Mann_b4
_atom_type_scat_Cromer_Mann_c
_atom_type_scat_source
_atom_type_scat_dispersion_source
C 0.00347 0.00161 2.31000 1.02000 1.58860 0.86500 20.84390 10.20750 0.56870 51.65120 0.215599998832 'International Tables Volume C Table 6.1.1.4 (pp. 500-502)' 'Henke, Gullikson and Davis, At. Data and Nucl. Data Tables, 1993, 54, 2'
I -0.41187 1.83264 20.14720 18.99490 7.51380 2.27350 4.34700 0.38140 27.76600 66.87760 4.07119989395 'International Tables Volume C Table 6.1.1.4 (pp. 500-502)' 'Henke, Gullikson and Davis, At. Data and Nucl. Data Tables, 1993, 54, 2'
H 0.00000 0.00000 0.49300 0.32291 0.14019 0.04081 10.51090 26.12570 3.14236 57.79970 0.0030380000826 'International Tables Volume C Table 6.1.1.4 (pp. 500-502)' 'Henke, Gullikson and Davis, At. Data and Nucl. Data Tables, 1993, 54, 2'
O 0.01158 0.00611 3.04850 2.28680 1.54630 0.86700 13.27710 5.70110 0.32390 32.90890 0.250800013542 'International Tables Volume C Table 6.1.1.4 (pp. 500-502)' 'Henke, Gullikson and Davis, At. Data and Nucl. Data Tables, 1993, 54, 2'
N 0.00653 0.00323 12.21260 3.13220 2.01250 1.16630 0.00570 9.89330 28.99750 0.58260 -11.5290002823 'International Tables Volume C Table 6.1.1.4 (pp. 500-502)' 'Henke, Gullikson and Davis, At. Data and Nucl. Data Tables, 1993, 54, 2'
S 0.12424 0.12443 6.90530 5.20340 1.43790 1.58630 1.46790 22.21510 0.25360 56.17200 0.866900026798 'International Tables Volume C Table 6.1.1.4 (pp. 500-502)' 'Henke, Gullikson and Davis, At. Data and Nucl. Data Tables, 1993, 54, 2'

loop_
_geom_angle_atom_site_label_1
_geom_angle_atom_site_label_2
_geom_angle_atom_site_label_3
_geom_angle
_geom_angle_site_symmetry_1
_geom_angle_site_symmetry_3
C10 O1 C6 117.1(5) . .
C11 O2 C7 116.9(6) . .
C18 O3 C15 118.7(7) . .
C19 N1a C13 123.7(9) . .
N1a C1a S1a 113.5(9) . .
C2 C1a S1a 121.8(8) . .
C2 C1a N1a 124.8(10) . .
C3 C2 C1a 121.8(9) . .
C4a C3 C2 126.2(9) . .
C9 C4a C5 117.7(9) . .
C19 N1b C13 116.2(19) . .
N1b C1b S1b 108.0(19) . .
C2' C1b S1b 123.3(17) . .
C2' C1b N1b 126(2) . .
C3' C2' C1b 116.5(19) . .
C3' C2' C1b 115.0(19) 2_566 .
C4b C3' C2' 115(2) . .
C4b C3' C2' 117.1(19) . 2_566
C9 C4b C5 123(2) . .
C5 C6 O1 124.3(6) . .
C7 C6 O1 115.5(6) . .
C7 C6 C5 120.2(7) . .
C6 C7 O2 115.0(7) . .
C8 C7 O2 125.7(7) . .
C8 C7 C6 119.2(6) . .
H8 C8 C7 119.7(4) . .
C9 C8 C7 120.5(7) . .
C9 C8 H8 119.7(4) . .
H10a C10 O1 109.5 . .
H10b C10 O1 109.5 . .
H10b C10 H10a 109.5 . .
H10c C10 O1 109.5 . .
H10c C10 H10a 109.5 . .
H10c C10 H10b 109.5 . .
H11a C11 O2 109.5 . .
H11b C11 O2 109.5 . .
H11b C11 H11a 109.5 . .
H11c C11 O2 109.5 . .
H11c C11 H11a 109.5 . .
H11c C11 H11b 109.5 . .
C17 C12 C13 120.1(8) . .
C14 C13 C12 121.4(7) . .
H14 C14 C13 121.9(4) . .
C15 C14 C13 116.2(8) . .
C15 C14 H14 121.9(5) . .
C14 C15 O3 123.9(8) . .
C16 C15 O3 113.8(8) . .
C16 C15 C14 122.4(8) . .
H16 C16 C15 119.5(5) . .
C17 C16 C15 120.9(9) . .
C17 C16 H16 119.5(5) . .
C16 C17 C12 118.9(8) . .
H17 C17 C12 120.6(5) . .
H17 C17 C16 120.6(5) . .
H18a C18 O3 109.5 . .
H18b C18 O3 109.5 . .
H18b C18 H18a 109.5 . .
H18c C18 O3 109.5 . .
H18c C18 H18a 109.5 . .
H18c C18 H18b 109.5 . .
H20a C20 C19 109.5 . .
H20b C20 C19 109.5 . .
H20b C20 H20a 109.5 . .
H20c C20 C19 109.5 . .
H20c C20 H20a 109.5 . .
H20c C20 H20b 109.5 . .

loop_
_geom_bond_atom_site_label_1
_geom_bond_atom_site_label_2
_geom_bond_distance
_geom_bond_site_symmetry_2
O1 C6 1.360(9) .
O1 C10 1.447(9) .
O2 C7 1.355(9) .
O2 C11 1.433(9) .
O3 C15 1.359(11) .
O3 C18 1.416(12) .
S1a C1a 1.720(12) .
S1a C12 1.680(9) .
N1a C1a 1.336(16) .
N1a C13 1.360(14) .
N1a C19 1.512(14) .
C1a C2 1.439(14) .
C2 C3 1.353(13) .
C3 C4a 1.474(14) .
C4a C5 1.383(13) .
C4a C9 1.456(14) .
S1b C1b 1.78(3) .
S1b C12 1.879(12) .
N1b C1b 1.35(4) .
N1b C13 1.53(3) .
N1b C19 1.45(3) .
C1b C2' 1.49(3) .
C2' C3' 1.60(3) .
C2' C3' 1.58(3) 2_566
C3' C4b 1.58(4) .
C4b C5 1.44(3) .
C4b C9 1.32(3) .
C5 C6 1.382(9) .
C6 C7 1.434(10) .
C7 C8 1.383(11) .
C8 H8 0.9300 .
C8 C9 1.387(10) .
C10 H10a 0.9600 .
C10 H10b 0.9600 .
C10 H10c 0.9600 .
C11 H11a 0.9600 .
C11 H11b 0.9600 .
C11 H11c 0.9600 .
C12 C13 1.424(11) .
C12 C17 1.399(12) .
C13 C14 1.399(10) .
C14 H14 0.9300 .
C14 C15 1.406(12) .
C15 C16 1.400(14) .
C16 H16 0.9300 .
C16 C17 1.369(14) .
C17 H17 0.9300 .
C18 H18a 0.9600 .
C18 H18b 0.9600 .
C18 H18c 0.9600 .
C19 C20 1.513(11) .
C20 H20a 0.9600 .
C20 H20b 0.9600 .
C20 H20c 0.9600 .
